data_4121779
loop_
_publ_author_name
'Zhu, Kelong'
'Vukotic, V. Nicholas'
'O'Keefe, Christopher A'
'Schurko, Robert W.'
'Loeb, Stephen J.'

_publ_section_title
;
 Metal-Organic Frameworks with Mechanically Interlocked Pillars:
 Controlling Ring Dynamics in the Solid-State via a Reversible Phase
 Change.
;
_journal_issue 20
_journal_name_full 'Journal of the American Chemical Society'
_journal_page_first 7403
_journal_page_last 7409
_journal_paper_doi 10.1021/ja502238a
_journal_volume 136
_journal_year 2014
_chemical_formula_sum 'C45 H63 N3 O6'
_chemical_formula_weight 741.98
_chemical_name_systematic
;
 ?
;
_space_group_crystal_system triclinic
_space_group_IT_number 2
_space_group_name_Hall '-P 1'
_space_group_name_H-M_alt 'P -1'
_symmetry_space_group_name_Hall '-P 1'
_symmetry_space_group_name_H-M 'P -1'
_atom_sites_solution_hydrogens geom
_audit_creation_method SHELXL-2013
_cell_angle_alpha 84.349(2)
_cell_angle_beta 79.418(2)
_cell_angle_gamma 65.712(2)
_cell_formula_units_Z 2
_cell_length_a 10.4495(17)
_cell_length_b 12.662(2)
_cell_length_c 17.918(3)
_cell_measurement_reflns_used 134
_cell_measurement_temperature 173(2)
_cell_measurement_theta_max 25.00
_cell_measurement_theta_min 2.87
_cell_volume 2123.5(6)
_computing_cell_refinement 'Bruker SAINT'
_computing_data_collection 'Bruker SMART'
_computing_data_reduction 'Bruker SHELXTL XPREP'
_computing_molecular_graphics 'Bruker SHELXTL XP'
_computing_publication_material 'Bruker SHELXTL XCIF'
_computing_structure_refinement 'SHELXL (Sheldrick, 2013)'
_computing_structure_solution 'SHELXS (Sheldrick, 2103)'
_diffrn_ambient_temperature 173(2)
_diffrn_measured_fraction_theta_full 0.966
_diffrn_measured_fraction_theta_max 0.995
_diffrn_radiation_type MoK\a
_diffrn_radiation_wavelength 0.71073
_diffrn_reflns_av_R_equivalents 0.0634
_diffrn_reflns_av_unetI/netI 0.0885
_diffrn_reflns_Laue_measured_fraction_full 0.966
_diffrn_reflns_Laue_measured_fraction_max 0.995
_diffrn_reflns_limit_h_max 12
_diffrn_reflns_limit_h_min -12
_diffrn_reflns_limit_k_max 15
_diffrn_reflns_limit_k_min -15
_diffrn_reflns_limit_l_max 21
_diffrn_reflns_limit_l_min -21
_diffrn_reflns_number 20389
_diffrn_reflns_point_group_measured_fraction_full 0.966
_diffrn_reflns_point_group_measured_fraction_max 0.995
_diffrn_reflns_theta_full 25.242
_diffrn_reflns_theta_max 25.000
_diffrn_reflns_theta_min 2.874
_exptl_absorpt_coefficient_mu 0.076
_exptl_absorpt_correction_T_max 0.7457
_exptl_absorpt_correction_T_min 0.6278
_exptl_absorpt_correction_type empirical
_exptl_absorpt_process_details SADABS
_exptl_crystal_colour colorless
_exptl_crystal_density_diffrn 1.160
_exptl_crystal_density_method 'not measured'
_exptl_crystal_description block
_exptl_crystal_F_000 804
_exptl_crystal_size_max 0.24
_exptl_crystal_size_mid 0.18
_exptl_crystal_size_min 0.16
_refine_diff_density_max 0.783
_refine_diff_density_min -0.443
_refine_diff_density_rms 0.063
_refine_ls_extinction_method none
_refine_ls_goodness_of_fit_ref 1.081
_refine_ls_hydrogen_treatment constr
_refine_ls_matrix_type full
_refine_ls_number_parameters 482
_refine_ls_number_reflns 7432
_refine_ls_number_restraints 9
_refine_ls_restrained_S_all 1.098
_refine_ls_R_factor_all 0.1703
_refine_ls_R_factor_gt 0.1049
_refine_ls_shift/su_max 0.000
_refine_ls_shift/su_mean 0.000
_refine_ls_structure_factor_coef Fsqd
_refine_ls_weighting_details 'w=1/[\s^2^(Fo^2^)+(0.1362P)^2^+2.7344P] where P=(Fo^2^+2Fc^2^)/3'
_refine_ls_weighting_scheme calc
_refine_ls_wR_factor_gt 0.2833
_refine_ls_wR_factor_ref 0.3297
_reflns_Friedel_coverage 0.000
_reflns_number_gt 4008
_reflns_number_total 7432
_reflns_threshold_expression 'I > 2\s(I)'
_cod_data_source_file ja502238a_si_002.cif
_cod_data_source_block kz9
_cod_depositor_comments 'Adding full bibliography for 4121779--4121781.cif.'
_cod_database_code 4121779

loop_
_space_group_symop_operation_xyz
'x, y, z'
'-x, -y, -z'

loop_
_atom_site_label
_atom_site_type_symbol
_atom_site_fract_x
_atom_site_fract_y
_atom_site_fract_z
_atom_site_U_iso_or_equiv
_atom_site_adp_type
_atom_site_occupancy
_atom_site_site_symmetry_order
_atom_site_calc_flag
_atom_site_refinement_flags_posn
_atom_site_refinement_flags_adp
N1 N 0.1801(4) 1.3872(3) 0.5215(2) 0.0520(10) Uani 1 1 d . .
N2 N 0.5459(4) 0.7721(3) 0.2617(2) 0.0527(11) Uani 1 1 d . .
H2B H 0.6382 0.7339 0.2486 0.063 Uiso 1 1 calc R U
N3 N 0.8308(4) 0.1212(3) -0.0211(2) 0.0491(10) Uani 1 1 d . .
C1 C 0.1428(5) 1.3748(4) 0.4575(3) 0.0567(13) Uani 1 1 d . .
H1A H 0.0677 1.4387 0.4389 0.068 Uiso 1 1 calc R U
C2 C 0.2061(5) 1.2747(4) 0.4157(3) 0.0526(13) Uani 1 1 d . .
H2A H 0.1752 1.2718 0.3695 0.063 Uiso 1 1 calc R U
C3 C 0.3138(4) 1.1796(3) 0.4412(2) 0.0400(10) Uani 1 1 d . .
C4 C 0.3548(5) 1.1907(4) 0.5084(3) 0.0458(11) Uani 1 1 d . .
H4A H 0.4294 1.1279 0.5283 0.055 Uiso 1 1 calc R U
C5 C 0.2858(5) 1.2943(4) 0.5460(3) 0.0529(12) Uani 1 1 d . .
H5A H 0.3151 1.3002 0.5920 0.064 Uiso 1 1 calc R U
C6 C 0.3788(4) 1.0692(3) 0.3983(2) 0.0371(10) Uani 1 1 d . .
C7 C 0.3065(4) 0.9964(4) 0.4051(2) 0.0422(11) Uani 1 1 d . .
C8 C 0.1692(5) 1.0212(5) 0.4591(3) 0.0662(16) Uani 1 1 d . .
H8A H 0.1439 1.0924 0.4862 0.099 Uiso 1 1 calc R U
H8B H 0.1810 0.9564 0.4958 0.099 Uiso 1 1 calc R U
H8C H 0.0935 1.0309 0.4305 0.099 Uiso 1 1 calc R U
C9 C 0.3626(4) 0.8982(4) 0.3611(2) 0.0422(11) Uani 1 1 d . .
H9A H 0.3139 0.8483 0.3663 0.051 Uiso 1 1 calc R U
C10 C 0.4884(4) 0.8710(3) 0.3097(2) 0.0336(9) Uani 1 1 d . .
C11 C 0.5610(4) 0.9420(3) 0.3063(2) 0.0390(10) Uani 1 1 d . .
H11A H 0.6497 0.9225 0.2737 0.047 Uiso 1 1 calc R U
C12 C 0.5073(4) 1.0416(3) 0.3494(2) 0.0400(10) Uani 1 1 d . .
C13 C 0.5893(6) 1.1168(4) 0.3416(3) 0.0675(16) Uani 1 1 d . .
H13A H 0.6765 1.0832 0.3049 0.101 Uiso 1 1 calc R U
H13B H 0.6138 1.1217 0.3910 0.101 Uiso 1 1 calc R U
H13C H 0.5309 1.1947 0.3238 0.101 Uiso 1 1 calc R U
C14 C 0.4445(4) 0.7384(4) 0.2361(2) 0.0431(11) Uani 1 1 d . .
H14A H 0.3843 0.7223 0.2813 0.052 Uiso 1 1 calc R U
H14B H 0.3817 0.8051 0.2079 0.052 Uiso 1 1 calc R U
C15 C 0.5044(4) 0.6391(4) 0.1884(3) 0.0445(11) Uani 1 1 d . .
C16 C 0.4443(4) 0.5588(3) 0.1985(2) 0.0402(10) Uani 1 1 d . .
H16A H 0.3615 0.5727 0.2353 0.048 Uiso 1 1 calc R U
C17 C 0.5006(5) 0.4585(3) 0.1567(2) 0.0421(11) Uani 1 1 d . .
C18 C 0.4332(6) 0.3727(4) 0.1704(3) 0.0713(17) Uani 1 1 d . .
H18A H 0.4863 0.3078 0.1361 0.107 Uiso 1 1 calc R U
H18B H 0.3347 0.4105 0.1610 0.107 Uiso 1 1 calc R U
H18C H 0.4346 0.3437 0.2232 0.107 Uiso 1 1 calc R U
C19 C 0.6219(4) 0.4390(4) 0.1021(2) 0.0397(10) Uani 1 1 d . .
C20 C 0.6815(5) 0.5208(4) 0.0885(3) 0.0546(13) Uani 1 1 d . .
C21 C 0.8086(6) 0.5028(6) 0.0281(4) 0.093(2) Uani 1 1 d . .
H21A H 0.8372 0.4290 0.0036 0.139 Uiso 1 1 calc R U
H21B H 0.8872 0.5016 0.0512 0.139 Uiso 1 1 calc R U
H21C H 0.7840 0.5663 -0.0098 0.139 Uiso 1 1 calc R U
C22 C 0.6208(5) 0.6194(4) 0.1323(3) 0.0636(15) Uani 1 1 d . .
H22A H 0.6611 0.6753 0.1232 0.076 Uiso 1 1 calc R U
C23 C 0.6918(4) 0.3286(3) 0.0589(2) 0.0387(10) Uani 1 1 d . .
C24 C 0.6475(5) 0.3122(4) -0.0056(3) 0.0491(12) Uani 1 1 d . .
H24A H 0.5683 0.3718 -0.0240 0.059 Uiso 1 1 calc R U
C25 C 0.7190(5) 0.2087(4) -0.0430(3) 0.0481(12) Uani 1 1 d . .
H25A H 0.6862 0.1996 -0.0870 0.058 Uiso 1 1 calc R U
C26 C 0.8734(5) 0.1373(4) 0.0408(3) 0.0488(12) Uani 1 1 d . .
H26A H 0.9536 0.0764 0.0576 0.059 Uiso 1 1 calc R U
C27 C 0.8079(5) 0.2368(4) 0.0819(3) 0.0459(11) Uani 1 1 d . .
H27A H 0.8422 0.2427 0.1261 0.055 Uiso 1 1 calc R U
O1 O 0.0636(6) 0.8832(5) 0.3219(3) 0.1114(16) Uiso 1 1 d . .
O2 O 0.2455(5) 0.6516(4) 0.3765(3) 0.0930(15) Uani 1 1 d . .
O3 O 0.5757(7) 0.5031(4) 0.3735(3) 0.1122(18) Uani 1 1 d . .
O4 O 0.8464(5) 0.4955(4) 0.2690(2) 0.0940(14) Uani 1 1 d . .
O5 O 0.8978(3) 0.6900(3) 0.18248(19) 0.0568(9) Uani 1 1 d . .
O6 O 0.6885(4) 0.8833(3) 0.11255(19) 0.0571(9) Uani 1 1 d . .
C28 C 0.0323(10) 0.7925(12) 0.3353(12) 0.251(12) Uani 1 1 d . .
H28A H 0.0666 0.7451 0.2892 0.301 Uiso 1 1 calc R U
H28B H -0.0723 0.8182 0.3470 0.301 Uiso 1 1 calc R U
C29 C 0.0957(13) 0.7229(9) 0.3978(8) 0.188(8) Uani 1 1 d . .
H29A H 0.0452 0.6724 0.4178 0.226 Uiso 1 1 calc R U
H29B H 0.0839 0.7744 0.4390 0.226 Uiso 1 1 calc R U
C30 C 0.3160(13) 0.5837(8) 0.4341(4) 0.145(4) Uani 1 1 d . .
H30A H 0.2502 0.5580 0.4705 0.174 Uiso 1 1 calc R U
H30B H 0.3473 0.6302 0.4620 0.174 Uiso 1 1 calc R U
C31 C 0.4418(11) 0.4804(6) 0.4024(4) 0.111(3) Uani 1 1 d . .
H31A H 0.4171 0.4517 0.3600 0.133 Uiso 1 1 calc R U
H31B H 0.4633 0.4184 0.4422 0.133 Uiso 1 1 calc R U
C32 C 0.6922(8) 0.4022(5) 0.3447(4) 0.092(2) Uani 1 1 d . .
H32A H 0.6780 0.3842 0.2951 0.111 Uiso 1 1 calc R U
H32B H 0.6987 0.3357 0.3801 0.111 Uiso 1 1 calc R U
C33 C 0.8275(7) 0.4210(5) 0.3353(3) 0.0746(18) Uani 1 1 d . .
H33A H 0.8290 0.4565 0.3818 0.090 Uiso 1 1 calc R U
H33B H 0.9092 0.3447 0.3303 0.090 Uiso 1 1 calc R U
C34 C 0.9708(6) 0.5191(5) 0.2618(3) 0.0686(15) Uani 1 1 d . .
H34A H 1.0538 0.4455 0.2675 0.082 Uiso 1 1 calc R U
H34B H 0.9591 0.5700 0.3033 0.082 Uiso 1 1 calc R U
C35 C 0.9992(6) 0.5756(5) 0.1878(3) 0.0671(15) Uani 1 1 d . .
H35A H 1.0950 0.5760 0.1816 0.081 Uiso 1 1 calc R U
H35B H 0.9978 0.5302 0.1462 0.081 Uiso 1 1 calc R U
C36 C 0.9270(5) 0.7422(4) 0.1111(3) 0.0592(14) Uani 1 1 d . .
H36A H 0.9134 0.7026 0.0701 0.071 Uiso 1 1 calc R U
H36B H 1.0272 0.7333 0.1021 0.071 Uiso 1 1 calc R U
C37 C 0.8311(5) 0.8676(4) 0.1091(3) 0.0564(13) Uani 1 1 d . .
H37A H 0.8391 0.9059 0.1526 0.068 Uiso 1 1 calc R U
H37B H 0.8610 0.9046 0.0618 0.068 Uiso 1 1 calc R U
C38 C 0.5980(6) 1.0015(5) 0.1043(3) 0.0693(15) Uani 1 1 d . .
H38A H 0.6286 1.0320 0.0544 0.083 Uiso 1 1 calc R U
H38B H 0.6059 1.0462 0.1443 0.083 Uiso 1 1 calc R U
C39 C 0.4480(7) 1.0174(7) 0.1099(4) 0.097(2) Uani 1 1 d D .
H39A H 0.4384 0.9746 0.0694 0.116 Uiso 1 1 calc R U
H39B H 0.4162 0.9873 0.1597 0.116 Uiso 1 1 calc R U
C40 C 0.3615(8) 1.1411(7) 0.1017(4) 0.113(3) Uani 1 1 d D .
H40A H 0.3827 1.1816 0.1392 0.136 Uiso 1 1 calc R U
H40B H 0.3944 1.1671 0.0507 0.136 Uiso 1 1 calc R U
C41 C 0.2132(14) 1.1798(15) 0.1101(10) 0.322(14) Uani 1 1 d D .
H41A H 0.1874 1.1295 0.0823 0.386 Uiso 1 1 calc R U
H41B H 0.1706 1.2602 0.0899 0.386 Uiso 1 1 calc R U
C42 C 0.162(2) 1.1746(13) 0.1915(9) 0.305(12) Uani 1 1 d D .
H42A H 0.2390 1.1515 0.2226 0.366 Uiso 1 1 calc R U
H42B H 0.0829 1.2475 0.2100 0.366 Uiso 1 1 calc R U
C43 C 0.1199(10) 1.0906(11) 0.1862(8) 0.177(6) Uani 1 1 d D .
H43A H 0.2040 1.0180 0.1720 0.212 Uiso 1 1 calc R U
H43B H 0.0599 1.1112 0.1459 0.212 Uiso 1 1 calc R U
C44 C 0.0412(14) 1.0722(9) 0.2565(5) 0.164(5) Uani 1 1 d D .
H44A H -0.0559 1.1342 0.2647 0.197 Uiso 1 1 calc R U
H44B H 0.0896 1.0695 0.2997 0.197 Uiso 1 1 calc R U
C45 C 0.0369(12) 0.9553(9) 0.2472(7) 0.183(6) Uani 1 1 d D .
H45A H 0.1108 0.9136 0.2048 0.220 Uiso 1 1 calc R U
H45B H -0.0570 0.9670 0.2354 0.220 Uiso 1 1 calc R U

loop_
_atom_site_aniso_label
_atom_site_aniso_U_11
_atom_site_aniso_U_22
_atom_site_aniso_U_33
_atom_site_aniso_U_23
_atom_site_aniso_U_13
_atom_site_aniso_U_12
N1 0.051(2) 0.039(2) 0.055(3) -0.0211(18) -0.0067(19) -0.0034(18)
N2 0.040(2) 0.057(2) 0.059(3) -0.030(2) 0.0051(18) -0.0164(19)
N3 0.045(2) 0.031(2) 0.062(3) -0.0151(18) 0.0048(19) -0.0089(17)
C1 0.056(3) 0.035(3) 0.064(3) -0.018(2) -0.015(3) 0.003(2)
C2 0.054(3) 0.039(3) 0.053(3) -0.018(2) -0.016(2) 0.000(2)
C3 0.044(2) 0.031(2) 0.042(3) -0.0138(19) -0.004(2) -0.0093(19)
C4 0.048(3) 0.037(2) 0.046(3) -0.015(2) -0.009(2) -0.007(2)
C5 0.059(3) 0.050(3) 0.046(3) -0.017(2) -0.013(2) -0.012(2)
C6 0.035(2) 0.031(2) 0.039(2) -0.0124(18) -0.0069(18) -0.0036(18)
C7 0.034(2) 0.044(3) 0.044(3) -0.021(2) -0.0013(19) -0.009(2)
C8 0.048(3) 0.073(4) 0.075(4) -0.042(3) 0.019(3) -0.025(3)
C9 0.041(2) 0.040(2) 0.046(3) -0.019(2) 0.000(2) -0.016(2)
C10 0.033(2) 0.031(2) 0.034(2) -0.0117(17) -0.0053(18) -0.0080(17)
C11 0.037(2) 0.036(2) 0.040(2) -0.0129(19) 0.0027(19) -0.0126(19)
C12 0.045(3) 0.033(2) 0.043(3) -0.0105(19) -0.004(2) -0.0150(19)
C13 0.083(4) 0.054(3) 0.072(4) -0.030(3) 0.019(3) -0.040(3)
C14 0.031(2) 0.060(3) 0.045(3) -0.033(2) 0.0075(19) -0.023(2)
C15 0.031(2) 0.044(3) 0.054(3) -0.026(2) -0.003(2) -0.008(2)
C16 0.040(2) 0.035(2) 0.038(2) -0.0126(19) -0.0029(19) -0.0074(19)
C17 0.045(3) 0.031(2) 0.044(3) -0.0066(19) -0.006(2) -0.0084(19)
C18 0.090(4) 0.040(3) 0.075(4) -0.018(3) 0.026(3) -0.030(3)
C19 0.035(2) 0.036(2) 0.040(2) -0.0150(19) -0.0082(19) -0.0018(19)
C20 0.035(2) 0.059(3) 0.071(3) -0.042(3) 0.007(2) -0.018(2)
C21 0.072(4) 0.091(4) 0.124(6) -0.075(4) 0.048(4) -0.052(4)
C22 0.046(3) 0.064(3) 0.087(4) -0.049(3) 0.015(3) -0.028(3)
C23 0.034(2) 0.033(2) 0.041(3) -0.0109(19) -0.0036(19) -0.0045(18)
C24 0.050(3) 0.035(2) 0.054(3) -0.012(2) -0.013(2) -0.004(2)
C25 0.052(3) 0.039(3) 0.049(3) -0.019(2) -0.006(2) -0.011(2)
C26 0.040(3) 0.034(2) 0.062(3) -0.008(2) -0.001(2) -0.006(2)
C27 0.042(3) 0.042(3) 0.044(3) -0.011(2) -0.008(2) -0.005(2)
O2 0.112(4) 0.107(3) 0.071(3) -0.039(3) 0.040(3) -0.071(3)
O3 0.192(6) 0.077(3) 0.090(3) 0.000(3) -0.043(4) -0.068(4)
O4 0.117(4) 0.076(3) 0.077(3) 0.000(2) -0.023(3) -0.024(3)
O5 0.054(2) 0.051(2) 0.055(2) -0.0095(16) 0.0063(16) -0.0147(16)
O6 0.056(2) 0.061(2) 0.063(2) 0.0032(17) -0.0071(17) -0.0332(18)
C28 0.060(5) 0.173(13) 0.53(3) -0.239(17) 0.057(11) -0.053(7)
C29 0.188(13) 0.108(8) 0.258(15) -0.111(9) 0.179(12) -0.113(9)
C30 0.307(14) 0.106(7) 0.051(4) -0.012(5) 0.023(6) -0.132(8)
C31 0.219(10) 0.083(5) 0.083(5) 0.032(4) -0.058(6) -0.107(6)
C32 0.138(6) 0.038(3) 0.110(5) -0.007(3) -0.068(5) -0.023(4)
C33 0.108(5) 0.046(3) 0.058(4) -0.006(3) -0.034(3) -0.010(3)
C34 0.055(3) 0.065(4) 0.074(4) -0.001(3) -0.007(3) -0.014(3)
C35 0.063(3) 0.056(3) 0.066(4) -0.004(3) -0.001(3) -0.011(3)
C36 0.057(3) 0.052(3) 0.060(3) -0.008(3) 0.012(3) -0.022(3)
C37 0.053(3) 0.058(3) 0.065(3) -0.006(3) 0.001(2) -0.032(3)
C38 0.066(4) 0.070(4) 0.070(4) 0.016(3) -0.014(3) -0.028(3)
C39 0.069(4) 0.136(6) 0.086(5) 0.024(4) -0.022(4) -0.043(4)
C40 0.083(5) 0.112(6) 0.096(5) 0.027(4) -0.041(4) 0.014(4)
C41 0.27(2) 0.26(2) 0.39(3) -0.14(2) -0.24(2) 0.050(16)
C42 0.49(3) 0.183(14) 0.236(18) -0.138(14) -0.10(2) -0.078(17)
C43 0.086(6) 0.176(12) 0.254(17) -0.117(12) -0.036(8) -0.010(7)
C44 0.212(12) 0.122(8) 0.081(6) -0.003(6) -0.065(7) 0.027(8)
C45 0.184(10) 0.142(9) 0.195(11) -0.069(8) -0.126(9) 0.017(8)

loop_
_atom_type_symbol
_atom_type_description
_atom_type_scat_dispersion_real
_atom_type_scat_dispersion_imag
_atom_type_scat_source
C C 0.0033 0.0016 'International Tables Vol C Tables 4.2.6.8 and 6.1.1.4'
H H 0.0000 0.0000 'International Tables Vol C Tables 4.2.6.8 and 6.1.1.4'
N N 0.0061 0.0033 'International Tables Vol C Tables 4.2.6.8 and 6.1.1.4'
O O 0.0106 0.0060 'International Tables Vol C Tables 4.2.6.8 and 6.1.1.4'

loop_
_geom_angle_atom_site_label_1
_geom_angle_atom_site_label_2
_geom_angle_atom_site_label_3
_geom_angle
C1 N1 C5 115.7(4)
C10 N2 C14 116.8(3)
C10 N2 H2B 121.6
C14 N2 H2B 121.6
C26 N3 C25 116.3(4)
N1 C1 C2 124.3(4)
N1 C1 H1A 117.8
C2 C1 H1A 117.8
C3 C2 C1 119.7(4)
C3 C2 H2A 120.2
C1 C2 H2A 120.2
C2 C3 C4 117.0(4)
C2 C3 C6 120.2(4)
C4 C3 C6 122.7(4)
C5 C4 C3 119.1(4)
C5 C4 H4A 120.4
C3 C4 H4A 120.4
N1 C5 C4 124.1(4)
N1 C5 H5A 117.9
C4 C5 H5A 117.9
C12 C6 C7 120.0(4)
C12 C6 C3 120.4(4)
C7 C6 C3 119.6(4)
C9 C7 C6 119.3(4)
C9 C7 C8 119.0(4)
C6 C7 C8 121.7(4)
C7 C8 H8A 109.5
C7 C8 H8B 109.5
H8A C8 H8B 109.5
C7 C8 H8C 109.5
H8A C8 H8C 109.5
H8B C8 H8C 109.5
C7 C9 C10 121.7(4)
C7 C9 H9A 119.1
C10 C9 H9A 119.1
C11 C10 C9 117.8(4)
C11 C10 N2 119.4(4)
C9 C10 N2 122.8(4)
C10 C11 C12 121.8(4)
C10 C11 H11A 119.1
C12 C11 H11A 119.1
C6 C12 C11 119.2(4)
C6 C12 C13 121.5(4)
C11 C12 C13 119.3(4)
C12 C13 H13A 109.5
C12 C13 H13B 109.5
H13A C13 H13B 109.5
C12 C13 H13C 109.5
H13A C13 H13C 109.5
H13B C13 H13C 109.5
C15 C14 N2 115.8(3)
C15 C14 H14A 108.3
N2 C14 H14A 108.3
C15 C14 H14B 108.3
N2 C14 H14B 108.3
H14A C14 H14B 107.4
C22 C15 C16 117.6(4)
C22 C15 C14 123.0(4)
C16 C15 C14 119.4(4)
C15 C16 C17 122.3(4)
C15 C16 H16A 118.8
C17 C16 H16A 118.8
C16 C17 C19 118.6(4)
C16 C17 C18 120.5(4)
C19 C17 C18 120.9(4)
C17 C18 H18A 109.5
C17 C18 H18B 109.5
H18A C18 H18B 109.5
C17 C18 H18C 109.5
H18A C18 H18C 109.5
H18B C18 H18C 109.5
C20 C19 C17 120.4(4)
C20 C19 C23 119.1(4)
C17 C19 C23 120.5(4)
C22 C20 C19 118.5(4)
C22 C20 C21 120.7(4)
C19 C20 C21 120.8(4)
C20 C21 H21A 109.5
C20 C21 H21B 109.5
H21A C21 H21B 109.5
C20 C21 H21C 109.5
H21A C21 H21C 109.5
H21B C21 H21C 109.5
C15 C22 C20 122.6(5)
C15 C22 H22A 118.7
C20 C22 H22A 118.7
C24 C23 C27 116.2(4)
C24 C23 C19 123.1(4)
C27 C23 C19 120.7(4)
C25 C24 C23 119.7(4)
C25 C24 H24A 120.1
C23 C24 H24A 120.1
N3 C25 C24 123.9(4)
N3 C25 H25A 118.0
C24 C25 H25A 118.0
N3 C26 C27 123.7(4)
N3 C26 H26A 118.1
C27 C26 H26A 118.1
C26 C27 C23 120.2(4)
C26 C27 H27A 119.9
C23 C27 H27A 119.9
C28 O1 C45 120.6(11)
C30 O2 C29 116.3(8)
C32 O3 C31 112.1(5)
C34 O4 C33 114.8(5)
C35 O5 C36 110.6(4)
C37 O6 C38 111.7(4)
O1 C28 C29 111.3(12)
O1 C28 H28A 109.4
C29 C28 H28A 109.4
O1 C28 H28B 109.4
C29 C28 H28B 109.4
H28A C28 H28B 108.0
C28 C29 O2 112.6(9)
C28 C29 H29A 109.1
O2 C29 H29A 109.1
C28 C29 H29B 109.1
O2 C29 H29B 109.1
H29A C29 H29B 107.8
O2 C30 C31 110.7(6)
O2 C30 H30A 109.5
C31 C30 H30A 109.5
O2 C30 H30B 109.5
C31 C30 H30B 109.5
H30A C30 H30B 108.1
C30 C31 O3 114.4(6)
C30 C31 H31A 108.7
O3 C31 H31A 108.7
C30 C31 H31B 108.7
O3 C31 H31B 108.7
H31A C31 H31B 107.6
O3 C32 C33 109.7(5)
O3 C32 H32A 109.7
C33 C32 H32A 109.7
O3 C32 H32B 109.7
C33 C32 H32B 109.7
H32A C32 H32B 108.2
O4 C33 C32 114.3(5)
O4 C33 H33A 108.7
C32 C33 H33A 108.7
O4 C33 H33B 108.7
C32 C33 H33B 108.7
H33A C33 H33B 107.6
O4 C34 C35 112.7(5)
O4 C34 H34A 109.1
C35 C34 H34A 109.1
O4 C34 H34B 109.1
C35 C34 H34B 109.1
H34A C34 H34B 107.8
O5 C35 C34 111.7(4)
O5 C35 H35A 109.3
C34 C35 H35A 109.3
O5 C35 H35B 109.3
C34 C35 H35B 109.3
H35A C35 H35B 107.9
O5 C36 C37 110.6(4)
O5 C36 H36A 109.5
C37 C36 H36A 109.5
O5 C36 H36B 109.5
C37 C36 H36B 109.5
H36A C36 H36B 108.1
O6 C37 C36 111.1(4)
O6 C37 H37A 109.4
C36 C37 H37A 109.4
O6 C37 H37B 109.4
C36 C37 H37B 109.4
H37A C37 H37B 108.0
O6 C38 C39 111.3(5)
O6 C38 H38A 109.4
C39 C38 H38A 109.4
O6 C38 H38B 109.4
C39 C38 H38B 109.4
H38A C38 H38B 108.0
C40 C39 C38 108.1(6)
C40 C39 H39A 110.1
C38 C39 H39A 110.1
C40 C39 H39B 110.1
C38 C39 H39B 110.1
H39A C39 H39B 108.4
C41 C40 C39 119.2(10)
C41 C40 H40A 107.5
C39 C40 H40A 107.5
C41 C40 H40B 107.5
C39 C40 H40B 107.5
H40A C40 H40B 107.0
C40 C41 C42 106.7(12)
C40 C41 H41A 110.4
C42 C41 H41A 110.4
C40 C41 H41B 110.4
C42 C41 H41B 110.4
H41A C41 H41B 108.6
C43 C42 C41 94.5(11)
C43 C42 H42A 112.8
C41 C42 H42A 112.8
C43 C42 H42B 112.8
C41 C42 H42B 112.8
H42A C42 H42B 110.3
C42 C43 C44 111.0(12)
C42 C43 H43A 109.4
C44 C43 H43A 109.4
C42 C43 H43B 109.4
C44 C43 H43B 109.4
H43A C43 H43B 108.0
C43 C44 C45 103.6(9)
C43 C44 H44A 111.0
C45 C44 H44A 111.0
C43 C44 H44B 111.0
C45 C44 H44B 111.0
H44A C44 H44B 109.0
C44 C45 O1 108.9(7)
C44 C45 H45A 109.9
O1 C45 H45A 109.9
C44 C45 H45B 109.9
O1 C45 H45B 109.9
H45A C45 H45B 108.3

loop_
_geom_bond_atom_site_label_1
_geom_bond_atom_site_label_2
_geom_bond_distance
N1 C1 1.320(6)
N1 C5 1.343(6)
N2 C10 1.440(5)
N2 C14 1.451(5)
N2 H2B 0.8800
N3 C26 1.329(6)
N3 C25 1.328(6)
C1 C2 1.386(6)
C1 H1A 0.9500
C2 C3 1.376(6)
C2 H2A 0.9500
C3 C4 1.387(6)
C3 C6 1.498(5)
C4 C5 1.383(6)
C4 H4A 0.9500
C5 H5A 0.9500
C6 C12 1.391(6)
C6 C7 1.398(6)
C7 C9 1.390(5)
C7 C8 1.508(6)
C8 H8A 0.9800
C8 H8B 0.9800
C8 H8C 0.9800
C9 C10 1.392(6)
C9 H9A 0.9500
C10 C11 1.386(6)
C11 C12 1.397(5)
C11 H11A 0.9500
C12 C13 1.504(6)
C13 H13A 0.9800
C13 H13B 0.9800
C13 H13C 0.9800
C14 C15 1.439(5)
C14 H14A 0.9900
C14 H14B 0.9900
C15 C22 1.379(6)
C15 C16 1.382(6)
C16 C17 1.390(6)
C16 H16A 0.9500
C17 C19 1.400(6)
C17 C18 1.500(6)
C18 H18A 0.9800
C18 H18B 0.9800
C18 H18C 0.9800
C19 C20 1.394(6)
C19 C23 1.501(5)
C20 C22 1.391(6)
C20 C21 1.503(7)
C21 H21A 0.9800
C21 H21B 0.9800
C21 H21C 0.9800
C22 H22A 0.9500
C23 C24 1.384(6)
C23 C27 1.386(6)
C24 C25 1.381(6)
C24 H24A 0.9500
C25 H25A 0.9500
C26 C27 1.373(6)
C26 H26A 0.9500
C27 H27A 0.9500
O1 C28 1.308(13)
O1 C45 1.546(12)
O2 C30 1.391(11)
O2 C29 1.448(12)
O3 C32 1.414(8)
O3 C31 1.531(9)
O4 C34 1.430(7)
O4 C33 1.477(7)
O5 C35 1.407(6)
O5 C36 1.422(6)
O6 C37 1.411(6)
O6 C38 1.414(6)
C28 C29 1.44(2)
C28 H28A 0.9900
C28 H28B 0.9900
C29 H29A 0.9900
C29 H29B 0.9900
C30 C31 1.489(12)
C30 H30A 0.9900
C30 H30B 0.9900
C31 H31A 0.9900
C31 H31B 0.9900
C32 C33 1.506(9)
C32 H32A 0.9900
C32 H32B 0.9900
C33 H33A 0.9900
C33 H33B 0.9900
C34 C35 1.484(8)
C34 H34A 0.9900
C34 H34B 0.9900
C35 H35A 0.9900
C35 H35B 0.9900
C36 C37 1.490(7)
C36 H36A 0.9900
C36 H36B 0.9900
C37 H37A 0.9900
C37 H37B 0.9900
C38 C39 1.481(8)
C38 H38A 0.9900
C38 H38B 0.9900
C39 C40 1.460(9)
C39 H39A 0.9900
C39 H39B 0.9900
C40 C41 1.403(13)
C40 H40A 0.9900
C40 H40B 0.9900
C41 C42 1.462(15)
C41 H41A 0.9900
C41 H41B 0.9900
C42 C43 1.325(13)
C42 H42A 0.9900
C42 H42B 0.9900
C43 C44 1.426(12)
C43 H43A 0.9900
C43 H43B 0.9900
C44 C45 1.525(14)
C44 H44A 0.9900
C44 H44B 0.9900
C45 H45A 0.9900
C45 H45B 0.9900
